data_7718382
loop_
_publ_author_name
'Gilbert, Ugo'
'Mu, Xiao'
'Lam, Yan Yu Sarah'
'De Leener, Ga&#xeb;l'
'Schoenauen, Martin'
'Bottin, Ma&#xeb;lle'
'Robeyns, Koen'
'Luhmer, Michel'
'Robiette, Rapha&#xeb;l'
'Singleton, Michael L.'

_publ_section_title
;
 Influence of imidazole functionalization on the properties of small
 molecule models of the LPMO active site.
;
_journal_issue 15
_journal_name_full 'Dalton transactions (Cambridge, England : 2003)'
_journal_page_first 6174
_journal_page_last 6187
_journal_paper_doi 10.1039/d4dt03424d
_journal_volume 54
_journal_year 2025
_chemical_formula_moiety 'C11 H19 Cl Cu N5 O5, Cl O4, H2 O'
_chemical_formula_sum 'C11 H21 Cl2 Cu N5 O10'
_chemical_formula_weight 517.77
_space_group_crystal_system orthorhombic
_space_group_IT_number 19
_space_group_name_Hall 'P 2ac 2ab'
_space_group_name_H-M_alt 'P 21 21 21'
_atom_sites_solution_hydrogens mixed
_atom_sites_solution_primary 'dual space'
_audit_creation_method SHELXL-2018/3
_audit_update_record
;
2024-07-10 deposited with the CCDC.	2025-03-10 downloaded from the CCDC.
;
_cell_angle_alpha 90
_cell_angle_beta 90
_cell_angle_gamma 90
_cell_formula_units_Z 4
_cell_length_a 7.2615(9)
_cell_length_b 16.4041(17)
_cell_length_c 16.7373(16)
_cell_measurement_reflns_used 1575
_cell_measurement_temperature 297(2)
_cell_measurement_theta_max 24.7290
_cell_measurement_theta_min 3.0700
_cell_volume 1993.7(4)
_computing_cell_refinement
;
CrysAlisPro, Agilent Technologies,
Version 1.171.37.35 (release 13-08-2014 CrysAlis171 .NET)
(compiled Aug 13 2014,18:06:01)
;
_computing_data_collection MAR
_computing_data_reduction
;
CrysAlisPro, Agilent Technologies,
Version 1.171.37.35 (release 13-08-2014 CrysAlis171 .NET)
(compiled Aug 13 2014,18:06:01)
;
_computing_molecular_graphics 'MERCURY (Macrae et al., 2008)'
_computing_publication_material
;
'MERCURY (Macrae et al., 2008), Platon (Spek, 2009)'
;
_computing_structure_refinement 'SHELXL-2018/3 (Sheldrick, 2018)'
_computing_structure_solution 'SHELXT (Sheldrick, 2015)'
_diffrn_ambient_temperature 297(2)
_diffrn_measured_fraction_theta_full 0.991
_diffrn_measured_fraction_theta_max 0.985
_diffrn_measurement_device_type 'MAR345 image plate'
_diffrn_measurement_method
;
'57 images, \D\F 2.0\% '
;
_diffrn_radiation_type MoK\a
_diffrn_radiation_wavelength 0.71073
_diffrn_reflns_av_R_equivalents 0.0834
_diffrn_reflns_av_unetI/netI 0.1005
_diffrn_reflns_Laue_measured_fraction_full 0.991
_diffrn_reflns_Laue_measured_fraction_max 0.985
_diffrn_reflns_limit_h_max 8
_diffrn_reflns_limit_h_min -7
_diffrn_reflns_limit_k_max 19
_diffrn_reflns_limit_k_min -17
_diffrn_reflns_limit_l_max 20
_diffrn_reflns_limit_l_min -20
_diffrn_reflns_number 8064
_diffrn_reflns_point_group_measured_fraction_full 0.971
_diffrn_reflns_point_group_measured_fraction_max 0.963
_diffrn_reflns_theta_full 25.242
_diffrn_reflns_theta_max 25.349
_diffrn_reflns_theta_min 3.301
_diffrn_source 'Incoatec microfocus source'
_exptl_absorpt_coefficient_mu 1.424
_exptl_absorpt_correction_T_max 1.00000
_exptl_absorpt_correction_T_min 0.69867
_exptl_absorpt_correction_type multi-scan
_exptl_absorpt_process_details
;
CrysAlisPro, Agilent Technologies,
Version 1.171.37.35 (release 13-08-2014 CrysAlis171 .NET)
(compiled Aug 13 2014,18:06:01)
Empirical absorption correction using spherical harmonics,
 implemented in SCALE3 ABSPACK scaling algorithm.
;
_exptl_crystal_colour rod
_exptl_crystal_density_diffrn 1.725
_exptl_crystal_description 'pale blue'
_exptl_crystal_F_000 1060
_exptl_crystal_recrystallization_method 'diffusion of diethyl ether in a methanol solution of the compound'
_exptl_crystal_size_max 0.15
_exptl_crystal_size_mid 0.06
_exptl_crystal_size_min 0.05
_refine_diff_density_max 0.946
_refine_diff_density_min -0.398
_refine_diff_density_rms 0.119
_refine_ls_abs_structure_details
;
 Refined as an inversion twin.
;
_refine_ls_abs_structure_Flack 0.50(5)
_refine_ls_extinction_method none
_refine_ls_goodness_of_fit_ref 1.092
_refine_ls_hydrogen_treatment constr
_refine_ls_matrix_type full
_refine_ls_number_parameters 326
_refine_ls_number_reflns 3518
_refine_ls_number_restraints 259
_refine_ls_restrained_S_all 1.089
_refine_ls_R_factor_all 0.1136
_refine_ls_R_factor_gt 0.0802
_refine_ls_shift/su_max 0.000
_refine_ls_shift/su_mean 0.000
_refine_ls_structure_factor_coef Fsqd
_refine_ls_weighting_details 'w=1/[\s^2^(Fo^2^)+(0.0800P)^2^+4.2000P] where P=(Fo^2^+2Fc^2^)/3'
_refine_ls_weighting_scheme calc
_refine_ls_wR_factor_gt 0.1801
_refine_ls_wR_factor_ref 0.1975
_reflns_Friedel_coverage 0.694
_reflns_Friedel_fraction_full 0.943
_reflns_Friedel_fraction_max 0.932
_reflns_number_gt 2560
_reflns_number_total 3518
_reflns_threshold_expression 'I > 2\s(I)'
_cod_data_source_file d4dt03424d2.cif
_cod_data_source_block ms_ugd_01_132
_cod_depositor_comments 'Adding full bibliography for 7718380--7718387.cif.'
_cod_database_code 7718382
_shelx_shelxl_version_number 2018/3
_shelx_space_group_comment
;
The symmetry employed for this shelxl refinement is uniquely defined
by the following loop, which should always be used as a source of
symmetry information in preference to the above space-group names.
They are only intended as comments.
;

loop_
_space_group_symop_operation_xyz
'x, y, z'
'-x+1/2, -y, z+1/2'
'-x, y+1/2, -z+1/2'
'x+1/2, -y+1/2, -z'

loop_
_atom_site_label
_atom_site_type_symbol
_atom_site_fract_x
_atom_site_fract_y
_atom_site_fract_z
_atom_site_U_iso_or_equiv
_atom_site_adp_type
_atom_site_occupancy
_atom_site_site_symmetry_order
_atom_site_calc_flag
_atom_site_refinement_flags_posn
_atom_site_refinement_flags_adp
_atom_site_refinement_flags_occupancy
_atom_site_disorder_assembly
_atom_site_disorder_group
Cu1 Cu 0.8286(2) 0.37003(9) 0.77871(9) 0.0393(4) Uani 1 1 d . . . . .
N2 N 0.8324(16) 0.4819(6) 0.7434(6) 0.039(2) Uani 1 1 d . . . . .
C3 C 0.852(2) 0.5276(8) 0.6746(8) 0.048(3) Uani 1 1 d . . . . .
H3 H 0.876018 0.506784 0.624029 0.058 Uiso 1 1 calc R U . . .
C4 C 0.829(3) 0.6064(9) 0.6923(9) 0.062(4) Uani 1 1 d . . . . .
H4 H 0.835287 0.649836 0.656648 0.075 Uiso 1 1 calc R U . . .
N5 N 0.7949(16) 0.6115(7) 0.7738(8) 0.056(3) Uani 1 1 d . . . . .
H5 H 0.777900 0.655323 0.801044 0.067 Uiso 1 1 calc R U . . .
C6 C 0.7935(18) 0.5354(8) 0.8017(8) 0.043(3) Uani 1 1 d . . . . .
C7 C 0.763(3) 0.5069(9) 0.8842(9) 0.061(4) Uani 1 1 d . . . . .
H7A H 0.632841 0.505000 0.896128 0.073 Uiso 1 1 calc R U . . .
H7AB H 0.822668 0.543354 0.921880 0.073 Uiso 1 1 calc R U . . .
N8 N 0.8446(19) 0.4244(6) 0.8896(6) 0.047(3) Uani 1 1 d . . . . .
H8 H 0.976354 0.433605 0.898495 0.056 Uiso 1 1 calc R U . . .
C9 C 0.784(2) 0.3778(9) 0.9575(8) 0.053(4) Uani 1 1 d . . . . .
H9A H 0.653216 0.367779 0.952997 0.064 Uiso 1 1 calc R U . . .
H9AB H 0.805216 0.409217 1.005709 0.064 Uiso 1 1 calc R U . . .
C10 C 0.882(2) 0.2991(9) 0.9642(8) 0.053(4) Uani 1 1 d . . . . .
H10A H 0.859900 0.276412 1.016866 0.063 Uiso 1 1 calc R U . . .
H10B H 1.012862 0.308197 0.958517 0.063 Uiso 1 1 calc R U . . .
C11 C 0.819(2) 0.2381(8) 0.9012(7) 0.045(3) Uani 1 1 d . . . . .
N12 N 0.8043(16) 0.2590(6) 0.8219(6) 0.039(2) Uani 1 1 d . . . . .
C13 C 0.7520(18) 0.1950(8) 0.7826(9) 0.044(3) Uani 1 1 d . . . . .
H13 H 0.735521 0.192664 0.727580 0.053 Uiso 1 1 calc R U . . .
N14 N 0.7253(15) 0.1331(7) 0.8328(7) 0.046(3) Uani 1 1 d . . . . .
C15 C 0.773(2) 0.1594(9) 0.9071(9) 0.051(4) Uani 1 1 d . . . . .
H15 H 0.773700 0.128256 0.953580 0.062 Uiso 1 1 calc R U . . .
C16 C 0.673(3) 0.0491(8) 0.8097(10) 0.065(4) Uani 1 1 d . . . . .
H16A H 0.542301 0.042165 0.816401 0.097 Uiso 1 1 calc R U . . .
H16B H 0.736797 0.010690 0.842875 0.097 Uiso 1 1 calc R U . . .
H16C H 0.704789 0.039869 0.754772 0.097 Uiso 1 1 calc R U . . .
O21 O 0.8391(17) 0.3288(6) 0.6664(5) 0.058(3) Uani 1 1 d . . . . .
H21 H 0.943972 0.301048 0.649719 0.070 Uiso 1 1 calc R U . . .
C22 C 0.684(3) 0.3407(12) 0.6076(10) 0.089(6) Uani 1 1 d . . . . .
H22A H 0.663363 0.397899 0.599833 0.133 Uiso 1 1 calc R U . . .
H22B H 0.574229 0.315766 0.628075 0.133 Uiso 1 1 calc R U . . .
H22C H 0.716379 0.315901 0.557581 0.133 Uiso 1 1 calc R U . . .
Cl31 Cl 0.3345(19) 0.3414(7) 0.7944(7) 0.057(4) Uani 0.670(12) 1 d D U P A 1
O32 O 0.486(2) 0.3937(10) 0.7886(11) 0.055(5) Uani 0.670(12) 1 d D U P A 1
O33 O 0.174(2) 0.3836(10) 0.7723(13) 0.082(6) Uani 0.670(12) 1 d D U P A 1
O34 O 0.316(3) 0.3114(14) 0.8719(9) 0.128(8) Uani 0.670(12) 1 d D U P A 1
O35 O 0.359(3) 0.2758(9) 0.7416(12) 0.102(7) Uani 0.670(12) 1 d D U P A 1
Cl3B Cl 0.320(3) 0.3468(12) 0.8067(11) 0.035(5) Uani 0.330(12) 1 d D U P A 2
O32B O 0.464(5) 0.382(3) 0.763(2) 0.068(13) Uani 0.330(12) 1 d D U P A 2
O33B O 0.160(5) 0.349(3) 0.759(2) 0.088(13) Uani 0.330(12) 1 d D U P A 2
O34B O 0.288(6) 0.384(2) 0.8804(16) 0.103(12) Uani 0.330(12) 1 d D U P A 2
O35B O 0.363(5) 0.2647(14) 0.820(3) 0.082(10) Uani 0.330(12) 1 d D U P A 2
Cl41 Cl 0.7476(18) 0.0838(9) 0.5260(7) 0.068(2) Uani 0.670(12) 1 d . U P A 3
O42 O 0.823(5) 0.1620(17) 0.4955(19) 0.101(5) Uani 0.670(12) 1 d . U P A 3
O43 O 0.713(4) 0.0981(15) 0.6086(12) 0.112(6) Uani 0.670(12) 1 d . U P A 3
O44 O 0.584(4) 0.0724(16) 0.4884(16) 0.112(6) Uani 0.670(12) 1 d . U P A 3
O45 O 0.854(4) 0.0157(13) 0.5101(12) 0.111(5) Uani 0.670(12) 1 d . U P A 3
Cl4B Cl 0.713(4) 0.0915(17) 0.5389(15) 0.068(2) Uani 0.330(12) 1 d D U P A 4
O42B O 0.820(8) 0.144(3) 0.493(3) 0.101(5) Uani 0.330(12) 1 d D U P A 4
O43B O 0.571(5) 0.135(3) 0.576(2) 0.112(6) Uani 0.330(12) 1 d D U P A 4
O44B O 0.643(6) 0.027(2) 0.494(3) 0.112(6) Uani 0.330(12) 1 d D U P A 4
O45B O 0.822(6) 0.059(2) 0.600(2) 0.111(5) Uani 0.330(12) 1 d D U P A 4
O51 O 1.1034(17) 0.2352(8) 0.6024(7) 0.082(4) Uani 1 1 d . . . . .
H51A H 1.050181 0.212655 0.565232 0.123 Uiso 1 1 d R U . . .
H51B H 1.160120 0.272761 0.581348 0.123 Uiso 1 1 d R U . . .

loop_
_atom_site_aniso_label
_atom_site_aniso_U_11
_atom_site_aniso_U_22
_atom_site_aniso_U_33
_atom_site_aniso_U_23
_atom_site_aniso_U_13
_atom_site_aniso_U_12
Cu1 0.0429(8) 0.0371(8) 0.0377(7) -0.0019(7) -0.0007(8) 0.0007(9)
N2 0.031(5) 0.032(5) 0.053(6) 0.007(4) 0.002(5) -0.002(6)
C3 0.047(9) 0.046(8) 0.052(8) 0.008(6) 0.004(7) -0.003(8)
C4 0.065(10) 0.055(9) 0.067(9) 0.010(7) 0.008(9) -0.002(10)
N5 0.053(7) 0.033(6) 0.081(8) -0.005(6) 0.002(7) 0.004(6)
C6 0.036(7) 0.044(8) 0.051(8) -0.008(6) 0.007(6) 0.006(7)
C7 0.075(11) 0.045(9) 0.062(10) 0.004(7) 0.006(8) 0.014(8)
N8 0.064(7) 0.043(6) 0.034(5) -0.016(5) -0.002(6) -0.018(7)
C9 0.061(10) 0.055(9) 0.043(7) -0.010(7) 0.000(6) -0.013(8)
C10 0.058(10) 0.062(10) 0.039(7) 0.004(7) -0.004(6) -0.010(8)
C11 0.041(7) 0.044(8) 0.049(7) 0.011(6) 0.010(7) 0.010(8)
N12 0.039(6) 0.043(6) 0.036(5) 0.003(5) 0.001(5) 0.004(6)
C13 0.049(8) 0.040(8) 0.043(7) -0.007(7) 0.005(6) 0.006(6)
N14 0.050(7) 0.032(6) 0.056(7) -0.006(6) 0.006(5) 0.003(6)
C15 0.060(10) 0.045(9) 0.049(8) 0.011(7) 0.011(7) -0.001(7)
C16 0.063(9) 0.047(8) 0.084(10) -0.010(7) 0.003(10) -0.013(10)
O21 0.069(7) 0.061(6) 0.045(5) -0.005(4) -0.012(6) 0.013(7)
C22 0.111(15) 0.093(14) 0.062(10) 0.002(9) -0.040(11) -0.002(14)
Cl31 0.045(6) 0.051(6) 0.076(6) 0.018(4) 0.002(5) -0.004(5)
O32 0.035(7) 0.059(10) 0.069(11) -0.009(8) -0.011(8) -0.004(7)
O33 0.031(8) 0.075(12) 0.140(16) 0.037(11) -0.012(11) -0.009(8)
O34 0.156(19) 0.139(18) 0.089(10) 0.055(11) -0.009(13) -0.035(16)
O35 0.082(13) 0.079(11) 0.144(14) -0.036(11) 0.007(12) -0.030(10)
Cl3B 0.017(6) 0.038(8) 0.050(7) 0.002(6) 0.007(6) 0.004(6)
O32B 0.047(17) 0.08(2) 0.08(2) 0.027(17) 0.008(15) -0.012(17)
O33B 0.038(15) 0.12(3) 0.11(2) 0.008(19) -0.023(15) 0.003(17)
O34B 0.10(2) 0.13(2) 0.074(15) -0.026(16) 0.021(14) 0.01(2)
O35B 0.060(19) 0.059(13) 0.13(2) 0.030(14) 0.020(17) 0.003(14)
Cl41 0.082(5) 0.071(4) 0.052(4) -0.002(3) 0.003(3) -0.011(3)
O42 0.101(9) 0.090(10) 0.113(9) 0.020(8) 0.015(8) -0.009(8)
O43 0.147(13) 0.116(13) 0.074(8) 0.003(8) 0.028(8) 0.017(10)
O44 0.103(10) 0.095(13) 0.136(11) -0.022(11) -0.026(9) -0.008(9)
O45 0.138(13) 0.088(9) 0.106(9) -0.009(7) -0.019(9) 0.022(9)
Cl4B 0.082(5) 0.071(4) 0.052(4) -0.002(3) 0.003(3) -0.011(3)
O42B 0.101(9) 0.090(10) 0.113(9) 0.020(8) 0.015(8) -0.009(8)
O43B 0.147(13) 0.116(13) 0.074(8) 0.003(8) 0.028(8) 0.017(10)
O44B 0.103(10) 0.095(13) 0.136(11) -0.022(11) -0.026(9) -0.008(9)
O45B 0.138(13) 0.088(9) 0.106(9) -0.009(7) -0.019(9) 0.022(9)
O51 0.085(9) 0.093(10) 0.067(7) 0.000(7) 0.010(6) 0.004(7)

loop_
_atom_type_symbol
_atom_type_description
_atom_type_scat_dispersion_real
_atom_type_scat_dispersion_imag
_atom_type_scat_source
C C 0.0033 0.0016 'International Tables Vol C Tables 4.2.6.8 and 6.1.1.4'
H H 0.0000 0.0000 'International Tables Vol C Tables 4.2.6.8 and 6.1.1.4'
N N 0.0061 0.0033 'International Tables Vol C Tables 4.2.6.8 and 6.1.1.4'
O O 0.0106 0.0060 'International Tables Vol C Tables 4.2.6.8 and 6.1.1.4'
Cl Cl 0.1484 0.1585 'International Tables Vol C Tables 4.2.6.8 and 6.1.1.4'
Cu Cu 0.3201 1.2651 'International Tables Vol C Tables 4.2.6.8 and 6.1.1.4'

loop_
_geom_angle_atom_site_label_1
_geom_angle_atom_site_label_2
_geom_angle_atom_site_label_3
_geom_angle
_geom_angle_site_symmetry_1
_geom_angle_site_symmetry_3
_geom_angle_publ_flag
N2 Cu1 N12 174.2(5) . . ?
N2 Cu1 O21 91.9(4) . . ?
N12 Cu1 O21 92.0(4) . . ?
N2 Cu1 N8 82.1(4) . . ?
N12 Cu1 N8 94.3(4) . . ?
O21 Cu1 N8 172.0(5) . . ?
C6 N2 C3 105.8(11) . . ?
C6 N2 Cu1 113.4(8) . . ?
C3 N2 Cu1 140.6(9) . . ?
C4 C3 N2 109.1(13) . . ?
C4 C3 H3 125.4 . . ?
N2 C3 H3 125.4 . . ?
C3 C4 N5 107.3(13) . . ?
C3 C4 H4 126.4 . . ?
N5 C4 H4 126.4 . . ?
C6 N5 C4 106.8(11) . . ?
C6 N5 H5 126.6 . . ?
C4 N5 H5 126.6 . . ?
N5 C6 N2 110.9(12) . . ?
N5 C6 C7 128.8(13) . . ?
N2 C6 C7 120.3(12) . . ?
C6 C7 N8 106.8(12) . . ?
C6 C7 H7A 110.4 . . ?
N8 C7 H7A 110.4 . . ?
C6 C7 H7AB 110.4 . . ?
N8 C7 H7AB 110.4 . . ?
H7A C7 H7AB 108.6 . . ?
C9 N8 C7 114.5(11) . . ?
C9 N8 Cu1 117.6(8) . . ?
C7 N8 Cu1 108.6(8) . . ?
C9 N8 H8 105.0 . . ?
C7 N8 H8 105.0 . . ?
Cu1 N8 H8 105.0 . . ?
N8 C9 C10 112.4(12) . . ?
N8 C9 H9A 109.1 . . ?
C10 C9 H9A 109.1 . . ?
N8 C9 H9AB 109.1 . . ?
C10 C9 H9AB 109.1 . . ?
H9A C9 H9AB 107.9 . . ?
C9 C10 C11 112.2(11) . . ?
C9 C10 H10A 109.2 . . ?
C11 C10 H10A 109.2 . . ?
C9 C10 H10B 109.2 . . ?
C11 C10 H10B 109.2 . . ?
H10A C10 H10B 107.9 . . ?
C15 C11 N12 107.1(12) . . ?
C15 C11 C10 131.1(12) . . ?
N12 C11 C10 121.8(12) . . ?
C13 N12 C11 108.0(11) . . ?
C13 N12 Cu1 126.2(9) . . ?
C11 N12 Cu1 125.4(9) . . ?
N12 C13 N14 110.0(13) . . ?
N12 C13 H13 125.0 . . ?
N14 C13 H13 125.0 . . ?
C13 N14 C15 107.3(11) . . ?
C13 N14 C16 125.6(12) . . ?
C15 N14 C16 126.8(12) . . ?
C11 C15 N14 107.5(12) . . ?
C11 C15 H15 126.2 . . ?
N14 C15 H15 126.2 . . ?
N14 C16 H16A 109.5 . . ?
N14 C16 H16B 109.5 . . ?
H16A C16 H16B 109.5 . . ?
N14 C16 H16C 109.5 . . ?
H16A C16 H16C 109.5 . . ?
H16B C16 H16C 109.5 . . ?
C22 O21 Cu1 122.8(10) . . ?
C22 O21 H21 118.6 . . ?
Cu1 O21 H21 118.6 . . ?
O21 C22 H22A 109.5 . . ?
O21 C22 H22B 109.5 . . ?
H22A C22 H22B 109.5 . . ?
O21 C22 H22C 109.5 . . ?
H22A C22 H22C 109.5 . . ?
H22B C22 H22C 109.5 . . ?
O34 Cl31 O32 110.9(8) . . ?
O34 Cl31 O35 109.1(8) . . ?
O32 Cl31 O35 109.1(7) . . ?
O34 Cl31 O33 109.9(8) . . ?
O32 Cl31 O33 109.4(7) . . ?
O35 Cl31 O33 108.4(8) . . ?
O34B Cl3B O35B 108.7(17) . . ?
O34B Cl3B O32B 113.4(17) . . ?
O35B Cl3B O32B 108.3(16) . . ?
O34B Cl3B O33B 110.8(17) . . ?
O35B Cl3B O33B 107.2(17) . . ?
O32B Cl3B O33B 108.1(16) . . ?
O44 Cl41 O45 106.7(18) . . ?
O44 Cl41 O43 108.8(19) . . ?
O45 Cl41 O43 114.6(18) . . ?
O44 Cl41 O42 106(2) . . ?
O45 Cl41 O42 115.2(18) . . ?
O43 Cl41 O42 104.8(17) . . ?
O44B Cl4B O42B 112.3(19) . . ?
O44B Cl4B O43B 111.0(18) . . ?
O42B Cl4B O43B 109.7(18) . . ?
O44B Cl4B O45B 107.9(17) . . ?
O42B Cl4B O45B 109.4(19) . . ?
O43B Cl4B O45B 106.4(17) . . ?
H51A O51 H51B 104.5 . . ?

loop_
_geom_bond_atom_site_label_1
_geom_bond_atom_site_label_2
_geom_bond_distance
_geom_bond_site_symmetry_2
_geom_bond_publ_flag
Cu1 N2 1.928(10) . ?
Cu1 N12 1.967(10) . ?
Cu1 O21 1.999(9) . ?
Cu1 N8 2.063(9) . ?
N2 C6 1.342(16) . ?
N2 C3 1.381(16) . ?
C3 C4 1.337(19) . ?
C3 H3 0.9300 . ?
C4 N5 1.389(19) . ?
C4 H4 0.9300 . ?
N5 C6 1.333(17) . ?
N5 H5 0.8600 . ?
C6 C7 1.47(2) . ?
C7 N8 1.478(18) . ?
C7 H7A 0.9700 . ?
C7 H7AB 0.9700 . ?
N8 C9 1.438(17) . ?
N8 H8 0.9800 . ?
C9 C10 1.47(2) . ?
C9 H9A 0.9700 . ?
C9 H9AB 0.9700 . ?
C10 C11 1.524(19) . ?
C10 H10A 0.9700 . ?
C10 H10B 0.9700 . ?
C11 C15 1.337(19) . ?
C11 N12 1.375(15) . ?
N12 C13 1.295(16) . ?
C13 N14 1.333(17) . ?
C13 H13 0.9300 . ?
N14 C15 1.362(18) . ?
N14 C16 1.482(17) . ?
C15 H15 0.9300 . ?
C16 H16A 0.9600 . ?
C16 H16B 0.9600 . ?
C16 H16C 0.9600 . ?
O21 C22 1.51(2) . ?
O21 H21 0.9300 . ?
C22 H22A 0.9600 . ?
C22 H22B 0.9600 . ?
C22 H22C 0.9600 . ?
Cl31 O34 1.394(10) . ?
Cl31 O32 1.396(10) . ?
Cl31 O35 1.403(10) . ?
Cl31 O33 1.408(10) . ?
Cl3B O34B 1.397(11) . ?
Cl3B O35B 1.401(11) . ?
Cl3B O32B 1.401(11) . ?
Cl3B O33B 1.408(11) . ?
Cl41 O44 1.36(3) . ?
Cl41 O45 1.38(3) . ?
Cl41 O43 1.42(2) . ?
Cl41 O42 1.48(2) . ?
Cl4B O44B 1.397(11) . ?
Cl4B O42B 1.399(11) . ?
Cl4B O43B 1.401(11) . ?
Cl4B O45B 1.405(12) . ?
O51 H51A 0.8200 . ?
O51 H51B 0.8200 . ?

loop_
_geom_torsion_atom_site_label_1
_geom_torsion_atom_site_label_2
_geom_torsion_atom_site_label_3
_geom_torsion_atom_site_label_4
_geom_torsion
_geom_torsion_site_symmetry_1
_geom_torsion_site_symmetry_2
_geom_torsion_site_symmetry_3
_geom_torsion_site_symmetry_4
_geom_torsion_publ_flag
C6 N2 C3 C4 1.6(18) . . . . ?
Cu1 N2 C3 C4 176.3(12) . . . . ?
N2 C3 C4 N5 0(2) . . . . ?
C3 C4 N5 C6 -1.5(19) . . . . ?
C4 N5 C6 N2 2.6(17) . . . . ?
C4 N5 C6 C7 180.0(16) . . . . ?
C3 N2 C6 N5 -2.6(16) . . . . ?
Cu1 N2 C6 N5 -178.9(9) . . . . ?
C3 N2 C6 C7 179.8(14) . . . . ?
Cu1 N2 C6 C7 3.4(17) . . . . ?
N5 C6 C7 N8 -158.6(14) . . . . ?
N2 C6 C7 N8 18.6(19) . . . . ?
C6 C7 N8 C9 -163.3(12) . . . . ?
C6 C7 N8 Cu1 -29.6(15) . . . . ?
C7 N8 C9 C10 -174.9(13) . . . . ?
Cu1 N8 C9 C10 55.9(15) . . . . ?
N8 C9 C10 C11 -73.0(15) . . . . ?
C9 C10 C11 C15 -133.9(17) . . . . ?
C9 C10 C11 N12 47.9(19) . . . . ?
C15 C11 N12 C13 0.1(16) . . . . ?
C10 C11 N12 C13 178.6(13) . . . . ?
C15 C11 N12 Cu1 173.0(10) . . . . ?
C10 C11 N12 Cu1 -8.4(19) . . . . ?
C11 N12 C13 N14 1.9(15) . . . . ?
Cu1 N12 C13 N14 -170.9(9) . . . . ?
N12 C13 N14 C15 -3.2(15) . . . . ?
N12 C13 N14 C16 -177.3(13) . . . . ?
N12 C11 C15 N14 -2.0(16) . . . . ?
C10 C11 C15 N14 179.6(15) . . . . ?
C13 N14 C15 C11 3.1(16) . . . . ?
C16 N14 C15 C11 177.2(14) . . . . ?
